data_4027105
loop_
_publ_author_name
'Christian C. Ventocilla'
'K. A. Woerpel'

_publ_section_title
;
 Synthesis of Silyloxy Dienes by Silylene Transfer to Divinyl Ketones:
 Application to the Asymmetric Synthesis of Substituted Cyclohexanes
;
_journal_name_full 'Journal of Organic Chemistry'
_journal_page_first 3277
_journal_page_last 3283
_journal_paper_doi 10.1021/jo202650k
_journal_volume 77
_journal_year 2012
_chemical_formula_sum 'C28 H42 O5 Si'
_chemical_formula_weight 486.71
_chemical_name_systematic
; 
 ? 
;
_space_group_IT_number 2
_symmetry_cell_setting triclinic
_symmetry_space_group_name_Hall '-P 1'
_symmetry_space_group_name_H-M 'P -1'
_atom_sites_solution_hydrogens difmap
_atom_sites_solution_primary direct
_atom_sites_solution_secondary difmap
_audit_creation_method SHELXTL
_cell_angle_alpha 115.8638(14)
_cell_angle_beta 100.4816(15)
_cell_angle_gamma 103.0340(15)
_cell_formula_units_Z 2
_cell_length_a 11.2829(10)
_cell_length_b 12.0507(11)
_cell_length_c 12.1302(11)
_cell_measurement_reflns_used 962
_cell_measurement_temperature 163(2)
_cell_measurement_theta_max 28.29
_cell_measurement_theta_min 2.83
_cell_volume 1370.0(2)
_computing_cell_refinement 'Bruker SMART'
_computing_data_collection 'Bruker SMART'
_computing_data_reduction 'Bruker SAINT'
_computing_molecular_graphics 'Bruker SHELXTL'
_computing_publication_material 'Bruker SHELXTL'
_computing_structure_refinement 'SHELXL-97 (Sheldrick, 2008)'
_computing_structure_solution 'SHELXS-97 (Sheldrick, 2008)'
_diffrn_ambient_temperature 163(2)
_diffrn_measured_fraction_theta_full 0.998
_diffrn_measured_fraction_theta_max 0.968
_diffrn_measurement_device_type 'CCD area detector'
_diffrn_measurement_method 'phi and omega scans'
_diffrn_radiation_monochromator graphite
_diffrn_radiation_source 'fine-focus sealed tube'
_diffrn_radiation_type MoK\a
_diffrn_radiation_wavelength 0.71073
_diffrn_reflns_av_R_equivalents 0.0281
_diffrn_reflns_av_sigmaI/netI 0.0377
_diffrn_reflns_limit_h_max 15
_diffrn_reflns_limit_h_min -15
_diffrn_reflns_limit_k_max 15
_diffrn_reflns_limit_k_min -15
_diffrn_reflns_limit_l_max 16
_diffrn_reflns_limit_l_min -16
_diffrn_reflns_number 15210
_diffrn_reflns_theta_full 25.50
_diffrn_reflns_theta_max 28.35
_diffrn_reflns_theta_min 1.96
_exptl_absorpt_coefficient_mu 0.120
_exptl_absorpt_correction_T_max 0.9788
_exptl_absorpt_correction_T_min 0.9604
_exptl_absorpt_correction_type multi-scan
_exptl_absorpt_process_details 'Bruker SADABS'
_exptl_crystal_colour colorless
_exptl_crystal_density_diffrn 1.180
_exptl_crystal_density_meas ?
_exptl_crystal_description hexagon
_exptl_crystal_F_000 528
_exptl_crystal_size_max 0.34
_exptl_crystal_size_mid 0.28
_exptl_crystal_size_min 0.18
_refine_diff_density_max 0.377
_refine_diff_density_min -0.272
_refine_diff_density_rms 0.045
_refine_ls_extinction_method none
_refine_ls_goodness_of_fit_ref 1.035
_refine_ls_hydrogen_treatment refall
_refine_ls_matrix_type full
_refine_ls_number_parameters 475
_refine_ls_number_reflns 6619
_refine_ls_number_restraints 0
_refine_ls_restrained_S_all 1.035
_refine_ls_R_factor_all 0.0507
_refine_ls_R_factor_gt 0.0383
_refine_ls_shift/su_max 0.001
_refine_ls_shift/su_mean 0.000
_refine_ls_structure_factor_coef Fsqd
_refine_ls_weighting_details 'calc w=1/[\s^2^(Fo^2^)+(0.0481P)^2^+0.3811P] where P=(Fo^2^+2Fc^2^)/3'
_refine_ls_weighting_scheme calc
_refine_ls_wR_factor_gt 0.0938
_refine_ls_wR_factor_ref 0.1010
_reflns_number_gt 5412
_reflns_number_total 6619
_reflns_threshold_expression >2sigma(I)
_cod_data_source_file jo202650k_si_002.cif
_cod_data_source_block kaw102
_cod_depositor_comments
;
The following automatic conversions were performed:

'_exptl_crystal_density_meas' value 'none' was changed to '?' - the
value is perceived as not measured.

Automatic conversion script
Id: cif_fix_values 3008 2015-01-20 13:52:24Z robertas 
;
_cod_database_code 4027105

loop_
_symmetry_equiv_pos_as_xyz
'x, y, z'
'-x, -y, -z'

loop_
_atom_site_label
_atom_site_type_symbol
_atom_site_fract_x
_atom_site_fract_y
_atom_site_fract_z
_atom_site_U_iso_or_equiv
_atom_site_adp_type
_atom_site_occupancy
_atom_site_symmetry_multiplicity
_atom_site_calc_flag
Si1 Si 0.73424(3) 0.84985(3) 0.19289(3) 0.01488(9) Uani 1 1 d
O1 O 0.59308(8) 0.83422(9) 0.10087(8) 0.01806(19) Uani 1 1 d
O2 O 0.63619(9) 1.20237(9) 0.61864(8) 0.0211(2) Uani 1 1 d
O3 O 0.68966(10) 1.31555(9) 0.51807(9) 0.0261(2) Uani 1 1 d
O4 O 0.38595(10) 1.30599(10) 0.37894(10) 0.0292(2) Uani 1 1 d
O5 O 0.34006(12) 1.18014(12) 0.46802(11) 0.0392(3) Uani 1 1 d
C1 C 0.72032(12) 0.97099(12) 0.34996(12) 0.0165(2) Uani 1 1 d
C2 C 0.62648(12) 1.02842(12) 0.30101(11) 0.0152(2) Uani 1 1 d
C3 C 0.55003(12) 1.08948(12) 0.38959(11) 0.0151(2) Uani 1 1 d
C4 C 0.45252(12) 1.12188(12) 0.31233(12) 0.0167(2) Uani 1 1 d
C5 C 0.35167(12) 0.99384(13) 0.20051(12) 0.0181(3) Uani 1 1 d
C6 C 0.41119(12) 0.90018(12) 0.11952(11) 0.0156(2) Uani 1 1 d
C7 C 0.53495(12) 0.91838(12) 0.16851(11) 0.0150(2) Uani 1 1 d
C8 C 0.84241(14) 1.07342(15) 0.46095(14) 0.0265(3) Uani 1 1 d
C9 C 0.63456(12) 1.21487(12) 0.51350(12) 0.0171(2) Uani 1 1 d
C10 C 0.70455(14) 1.32135(15) 0.74385(13) 0.0245(3) Uani 1 1 d
C11 C 0.84710(15) 1.35009(16) 0.78116(15) 0.0279(3) Uani 1 1 d
C12 C 0.38669(12) 1.20416(13) 0.39620(12) 0.0195(3) Uani 1 1 d
C13 C 0.32496(16) 1.39319(16) 0.45514(17) 0.0336(4) Uani 1 1 d
C14 C 0.18459(18) 1.3445(2) 0.38860(19) 0.0439(5) Uani 1 1 d
C15 C 0.32546(12) 0.79438(12) -0.01124(12) 0.0164(2) Uani 1 1 d
C16 C 0.19303(13) 0.74385(13) -0.03367(13) 0.0201(3) Uani 1 1 d
C17 C 0.10872(14) 0.65301(14) -0.15687(14) 0.0242(3) Uani 1 1 d
C18 C 0.15379(14) 0.61104(14) -0.26165(13) 0.0254(3) Uani 1 1 d
C19 C 0.28439(14) 0.65911(14) -0.24189(13) 0.0242(3) Uani 1 1 d
C20 C 0.36932(13) 0.74868(13) -0.11828(12) 0.0197(3) Uani 1 1 d
C21 C 0.85998(13) 0.91528(14) 0.13088(13) 0.0217(3) Uani 1 1 d
C22 C 0.82578(17) 0.82452(18) -0.01575(15) 0.0328(3) Uani 1 1 d
C23 C 0.99594(14) 0.93010(17) 0.19920(17) 0.0299(3) Uani 1 1 d
C24 C 0.85945(15) 1.05059(16) 0.15257(17) 0.0289(3) Uani 1 1 d
C25 C 0.72693(12) 0.68945(12) 0.18886(12) 0.0181(2) Uani 1 1 d
C26 C 0.74977(15) 0.58906(14) 0.06956(14) 0.0255(3) Uani 1 1 d
C27 C 0.82849(14) 0.72006(14) 0.31147(14) 0.0233(3) Uani 1 1 d
C28 C 0.59283(14) 0.62717(15) 0.19123(15) 0.0253(3) Uani 1 1 d
H1A H 0.6713(14) 0.9158(15) 0.3812(14) 0.019(4) Uiso 1 1 d
H2A H 0.6775(14) 1.0967(14) 0.2874(13) 0.014(3) Uiso 1 1 d
H3A H 0.5043(14) 1.0272(15) 0.4090(14) 0.017(4) Uiso 1 1 d
H4A H 0.4995(14) 1.1710(14) 0.2780(14) 0.016(3) Uiso 1 1 d
H5A H 0.2970(15) 1.0148(15) 0.1471(15) 0.024(4) Uiso 1 1 d
H5B H 0.2964(14) 0.9533(14) 0.2368(14) 0.018(4) Uiso 1 1 d
H8A H 0.9048(18) 1.0299(19) 0.4774(18) 0.043(5) Uiso 1 1 d
H8B H 0.8853(18) 1.1386(19) 0.4399(18) 0.042(5) Uiso 1 1 d
H8C H 0.8253(18) 1.1163(18) 0.5419(18) 0.041(5) Uiso 1 1 d
H10A H 0.6846(16) 1.3905(17) 0.7395(15) 0.027(4) Uiso 1 1 d
H10B H 0.6690(16) 1.3001(16) 0.8041(16) 0.030(4) Uiso 1 1 d
H11A H 0.8891(17) 1.4246(18) 0.8684(18) 0.037(5) Uiso 1 1 d
H11B H 0.8848(17) 1.3707(18) 0.7238(18) 0.039(5) Uiso 1 1 d
H11C H 0.8661(17) 1.2707(18) 0.7792(17) 0.035(5) Uiso 1 1 d
H13A H 0.3449(19) 1.401(2) 0.546(2) 0.051(6) Uiso 1 1 d
H13B H 0.3676(19) 1.473(2) 0.4596(19) 0.051(6) Uiso 1 1 d
H14A H 0.146(2) 1.412(2) 0.436(2) 0.053(6) Uiso 1 1 d
H14B H 0.167(2) 1.330(2) 0.303(3) 0.074(7) Uiso 1 1 d
H14C H 0.143(2) 1.259(2) 0.383(2) 0.068(7) Uiso 1 1 d
H16 H 0.1605(15) 0.7746(15) 0.0376(15) 0.024(4) Uiso 1 1 d
H17 H 0.0184(17) 0.6197(17) -0.1711(16) 0.032(4) Uiso 1 1 d
H18 H 0.0934(16) 0.5484(17) -0.3500(17) 0.030(4) Uiso 1 1 d
H19 H 0.3195(16) 0.6318(16) -0.3153(16) 0.030(4) Uiso 1 1 d
H20 H 0.4576(16) 0.7822(15) -0.1069(15) 0.024(4) Uiso 1 1 d
H22A H 0.8374(17) 0.7390(19) -0.0369(17) 0.039(5) Uiso 1 1 d
H22B H 0.7394(19) 0.8077(18) -0.0625(18) 0.042(5) Uiso 1 1 d
H22C H 0.8822(18) 0.8658(18) -0.0511(18) 0.042(5) Uiso 1 1 d
H23A H 1.0023(16) 0.8467(18) 0.1848(16) 0.033(4) Uiso 1 1 d
H23B H 1.0238(17) 0.9875(18) 0.2945(18) 0.036(5) Uiso 1 1 d
H23C H 1.0585(19) 0.9672(19) 0.1670(18) 0.044(5) Uiso 1 1 d
H24A H 0.7729(17) 1.0464(17) 0.1109(16) 0.034(5) Uiso 1 1 d
H24B H 0.9188(17) 1.0844(17) 0.1142(17) 0.036(5) Uiso 1 1 d
H24C H 0.8865(17) 1.1197(18) 0.2461(18) 0.037(5) Uiso 1 1 d
H26A H 0.7344(17) 0.5052(18) 0.0704(16) 0.034(5) Uiso 1 1 d
H26B H 0.8395(17) 0.6223(17) 0.0680(16) 0.032(4) Uiso 1 1 d
H26C H 0.6894(17) 0.5707(17) -0.0108(17) 0.034(5) Uiso 1 1 d
H27A H 0.8115(17) 0.7775(17) 0.3890(17) 0.034(5) Uiso 1 1 d
H27B H 0.9156(17) 0.7601(17) 0.3138(16) 0.031(4) Uiso 1 1 d
H27C H 0.8246(16) 0.6375(16) 0.3130(16) 0.028(4) Uiso 1 1 d
H28A H 0.5871(17) 0.5431(18) 0.1899(16) 0.035(5) Uiso 1 1 d
H28B H 0.5746(16) 0.6856(17) 0.2686(16) 0.031(4) Uiso 1 1 d
H28C H 0.5265(16) 0.6089(16) 0.1166(16) 0.026(4) Uiso 1 1 d

loop_
_atom_site_aniso_label
_atom_site_aniso_U_11
_atom_site_aniso_U_22
_atom_site_aniso_U_33
_atom_site_aniso_U_23
_atom_site_aniso_U_13
_atom_site_aniso_U_12
Si1 0.01381(17) 0.01540(17) 0.01541(16) 0.00659(14) 0.00486(13) 0.00711(13)
O1 0.0171(4) 0.0208(5) 0.0145(4) 0.0052(4) 0.0050(3) 0.0112(4)
O2 0.0238(5) 0.0211(5) 0.0136(4) 0.0065(4) 0.0050(4) 0.0045(4)
O3 0.0336(6) 0.0172(5) 0.0226(5) 0.0099(4) 0.0038(4) 0.0047(4)
O4 0.0327(6) 0.0220(5) 0.0423(6) 0.0169(5) 0.0193(5) 0.0180(4)
O5 0.0615(8) 0.0522(7) 0.0399(6) 0.0330(6) 0.0378(6) 0.0434(7)
C1 0.0162(6) 0.0169(6) 0.0152(6) 0.0064(5) 0.0034(5) 0.0080(5)
C2 0.0155(6) 0.0152(6) 0.0154(6) 0.0069(5) 0.0056(5) 0.0071(5)
C3 0.0163(6) 0.0149(6) 0.0152(6) 0.0075(5) 0.0058(5) 0.0070(5)
C4 0.0191(6) 0.0180(6) 0.0162(6) 0.0087(5) 0.0079(5) 0.0096(5)
C5 0.0157(6) 0.0208(6) 0.0181(6) 0.0082(5) 0.0055(5) 0.0096(5)
C6 0.0174(6) 0.0170(6) 0.0149(5) 0.0086(5) 0.0066(5) 0.0078(5)
C7 0.0178(6) 0.0149(6) 0.0148(5) 0.0076(5) 0.0074(5) 0.0076(5)
C8 0.0221(7) 0.0251(7) 0.0209(7) 0.0032(6) -0.0010(6) 0.0116(6)
C9 0.0178(6) 0.0181(6) 0.0170(6) 0.0081(5) 0.0062(5) 0.0101(5)
C10 0.0275(7) 0.0240(7) 0.0148(6) 0.0044(6) 0.0052(5) 0.0087(6)
C11 0.0261(7) 0.0267(8) 0.0214(7) 0.0072(6) 0.0041(6) 0.0054(6)
C12 0.0196(6) 0.0198(6) 0.0169(6) 0.0068(5) 0.0031(5) 0.0100(5)
C13 0.0336(9) 0.0207(8) 0.0435(9) 0.0088(7) 0.0146(7) 0.0174(7)
C14 0.0377(10) 0.0476(12) 0.0377(10) 0.0087(9) 0.0074(8) 0.0299(9)
C15 0.0188(6) 0.0161(6) 0.0176(6) 0.0101(5) 0.0052(5) 0.0087(5)
C16 0.0195(6) 0.0199(6) 0.0222(6) 0.0111(6) 0.0066(5) 0.0080(5)
C17 0.0188(7) 0.0188(7) 0.0293(7) 0.0109(6) 0.0015(6) 0.0041(5)
C18 0.0282(7) 0.0171(7) 0.0208(7) 0.0055(6) -0.0019(6) 0.0060(6)
C19 0.0311(8) 0.0223(7) 0.0180(6) 0.0082(6) 0.0066(6) 0.0117(6)
C20 0.0205(7) 0.0201(7) 0.0188(6) 0.0094(5) 0.0059(5) 0.0081(5)
C21 0.0204(6) 0.0248(7) 0.0288(7) 0.0170(6) 0.0125(6) 0.0123(6)
C22 0.0388(9) 0.0411(9) 0.0300(8) 0.0209(7) 0.0210(7) 0.0190(8)
C23 0.0200(7) 0.0352(9) 0.0469(10) 0.0266(8) 0.0154(7) 0.0145(6)
C24 0.0285(8) 0.0313(8) 0.0446(9) 0.0275(8) 0.0201(7) 0.0163(7)
C25 0.0178(6) 0.0156(6) 0.0192(6) 0.0072(5) 0.0053(5) 0.0067(5)
C26 0.0286(8) 0.0186(7) 0.0244(7) 0.0053(6) 0.0092(6) 0.0106(6)
C27 0.0240(7) 0.0224(7) 0.0249(7) 0.0128(6) 0.0053(6) 0.0101(6)
C28 0.0224(7) 0.0219(7) 0.0292(7) 0.0115(6) 0.0089(6) 0.0056(6)

loop_
_atom_type_symbol
_atom_type_description
_atom_type_scat_dispersion_real
_atom_type_scat_dispersion_imag
_atom_type_scat_source
C C 0.0033 0.0016 'International Tables Vol C Tables 4.2.6.8 and 6.1.1.4'
H H 0.0000 0.0000 'International Tables Vol C Tables 4.2.6.8 and 6.1.1.4'
O O 0.0106 0.0060 'International Tables Vol C Tables 4.2.6.8 and 6.1.1.4'
Si Si 0.0817 0.0704 'International Tables Vol C Tables 4.2.6.8 and 6.1.1.4'

loop_
_geom_angle_atom_site_label_1
_geom_angle_atom_site_label_2
_geom_angle_atom_site_label_3
_geom_angle
O1 Si1 C1 94.43(5)
O1 Si1 C25 110.56(5)
C1 Si1 C25 110.92(6)
O1 Si1 C21 105.06(5)
C1 Si1 C21 117.10(6)
C25 Si1 C21 116.20(6)
C7 O1 Si1 113.80(7)
C9 O2 C10 116.40(10)
C12 O4 C13 116.50(11)
C8 C1 C2 114.95(11)
C8 C1 Si1 119.37(9)
C2 C1 Si1 101.22(8)
C7 C2 C3 110.19(10)
C7 C2 C1 107.07(10)
C3 C2 C1 116.69(10)
C9 C3 C2 112.63(10)
C9 C3 C4 108.75(10)
C2 C3 C4 106.47(9)
C12 C4 C5 109.42(10)
C12 C4 C3 111.88(10)
C5 C4 C3 109.13(10)
C6 C5 C4 112.48(10)
C7 C6 C15 124.78(11)
C7 C6 C5 119.18(11)
C15 C6 C5 116.04(10)
C6 C7 O1 121.71(11)
C6 C7 C2 125.99(11)
O1 C7 C2 112.29(10)
O3 C9 O2 123.76(12)
O3 C9 C3 124.16(11)
O2 C9 C3 112.02(10)
O2 C10 C11 112.05(11)
O5 C12 O4 124.24(12)
O5 C12 C4 124.38(12)
O4 C12 C4 111.38(11)
O4 C13 C14 111.12(13)
C20 C15 C16 117.41(12)
C20 C15 C6 122.47(11)
C16 C15 C6 119.91(11)
C17 C16 C15 121.39(12)
C18 C17 C16 120.25(13)
C17 C18 C19 119.44(13)
C18 C19 C20 120.42(13)
C19 C20 C15 121.07(13)
C23 C21 C24 108.45(12)
C23 C21 C22 109.24(12)
C24 C21 C22 107.25(12)
C23 C21 Si1 112.90(9)
C24 C21 Si1 108.70(9)
C22 C21 Si1 110.13(10)
C27 C25 C26 108.74(11)
C27 C25 C28 108.73(11)
C26 C25 C28 108.44(11)
C27 C25 Si1 108.40(9)
C26 C25 Si1 114.54(9)
C28 C25 Si1 107.86(9)

loop_
_geom_bond_atom_site_label_1
_geom_bond_atom_site_label_2
_geom_bond_distance
Si1 O1 1.6889(9)
Si1 C1 1.8898(13)
Si1 C25 1.8947(13)
Si1 C21 1.8977(13)
O1 C7 1.3790(14)
O2 C9 1.3454(15)
O2 C10 1.4604(16)
O3 C9 1.2041(16)
O4 C12 1.3334(16)
O4 C13 1.4636(17)
O5 C12 1.1990(17)
C1 C8 1.5305(19)
C1 C2 1.5532(16)
C2 C7 1.5255(17)
C2 C3 1.5407(16)
C3 C9 1.5162(18)
C3 C4 1.5425(16)
C4 C12 1.5155(17)
C4 C5 1.5283(18)
C5 C6 1.5180(17)
C6 C7 1.3406(17)
C6 C15 1.4827(17)
C10 C11 1.503(2)
C13 C14 1.486(2)
C15 C20 1.4024(17)
C15 C16 1.4052(18)
C16 C17 1.3865(19)
C17 C18 1.386(2)
C18 C19 1.389(2)
C19 C20 1.3893(19)
C21 C23 1.5352(19)
C21 C24 1.5359(19)
C21 C22 1.540(2)
C25 C27 1.5401(18)
C25 C26 1.5405(18)
C25 C28 1.5413(19)

loop_
_geom_torsion_atom_site_label_1
_geom_torsion_atom_site_label_2
_geom_torsion_atom_site_label_3
_geom_torsion_atom_site_label_4
_geom_torsion
C1 Si1 O1 C7 5.82(9)
C25 Si1 O1 C7 120.12(9)
C21 Si1 O1 C7 -113.78(9)
O1 Si1 C1 C8 -150.17(10)
C25 Si1 C1 C8 95.83(11)
C21 Si1 C1 C8 -40.75(12)
O1 Si1 C1 C2 -22.93(8)
C25 Si1 C1 C2 -136.93(8)
C21 Si1 C1 C2 86.49(9)
C8 C1 C2 C7 162.98(11)
Si1 C1 C2 C7 32.90(10)
C8 C1 C2 C3 -73.07(15)
Si1 C1 C2 C3 156.85(9)
C7 C2 C3 C9 -169.47(10)
C1 C2 C3 C9 68.20(14)
C7 C2 C3 C4 -50.36(13)
C1 C2 C3 C4 -172.70(10)
C9 C3 C4 C12 -48.42(14)
C2 C3 C4 C12 -170.02(10)
C9 C3 C4 C5 -169.65(10)
C2 C3 C4 C5 68.75(12)
C12 C4 C5 C6 -174.39(10)
C3 C4 C5 C6 -51.66(13)
C4 C5 C6 C7 17.58(16)
C4 C5 C6 C15 -161.70(10)
C15 C6 C7 O1 -2.69(19)
C5 C6 C7 O1 178.10(10)
C15 C6 C7 C2 178.16(11)
C5 C6 C7 C2 -1.05(19)
Si1 O1 C7 C6 -164.56(9)
Si1 O1 C7 C2 14.69(12)
C3 C2 C7 C6 18.66(17)
C1 C2 C7 C6 146.50(12)
C3 C2 C7 O1 -160.55(10)
C1 C2 C7 O1 -32.71(13)
C10 O2 C9 O3 3.02(18)
C10 O2 C9 C3 -174.15(10)
C2 C3 C9 O3 67.11(16)
C4 C3 C9 O3 -50.65(16)
C2 C3 C9 O2 -115.73(11)
C4 C3 C9 O2 126.50(11)
C9 O2 C10 C11 -80.84(15)
C13 O4 C12 O5 0.8(2)
C13 O4 C12 C4 -179.90(12)
C5 C4 C12 O5 73.05(17)
C3 C4 C12 O5 -48.02(18)
C5 C4 C12 O4 -106.27(12)
C3 C4 C12 O4 132.66(11)
C12 O4 C13 C14 -86.47(18)
C7 C6 C15 C20 -35.04(19)
C5 C6 C15 C20 144.19(12)
C7 C6 C15 C16 150.35(12)
C5 C6 C15 C16 -30.41(16)
C20 C15 C16 C17 -0.42(18)
C6 C15 C16 C17 174.45(12)
C15 C16 C17 C18 -0.8(2)
C16 C17 C18 C19 1.1(2)
C17 C18 C19 C20 -0.1(2)
C18 C19 C20 C15 -1.1(2)
C16 C15 C20 C19 1.38(18)
C6 C15 C20 C19 -173.35(12)
O1 Si1 C21 C23 -177.26(10)
C1 Si1 C21 C23 79.59(12)
C25 Si1 C21 C23 -54.73(12)
O1 Si1 C21 C24 62.35(11)
C1 Si1 C21 C24 -40.79(12)
C25 Si1 C21 C24 -175.11(10)
O1 Si1 C21 C22 -54.87(11)
C1 Si1 C21 C22 -158.02(10)
C25 Si1 C21 C22 67.67(11)
O1 Si1 C25 C27 -156.53(8)
C1 Si1 C25 C27 -53.14(10)
C21 Si1 C25 C27 83.87(10)
O1 Si1 C25 C26 81.86(10)
C1 Si1 C25 C26 -174.75(9)
C21 Si1 C25 C26 -37.74(12)
O1 Si1 C25 C28 -38.97(10)
C1 Si1 C25 C28 64.43(10)
C21 Si1 C25 C28 -158.56(9)
